data_4317481
loop_
_publ_author_name
'Stephen J. Obrey'
'Simon G. Bott'
'Andrew R. Barron'

_publ_section_title
;
 Transition-Metal Complexes of a Bifunctional Tetradentate Gallium
 Alkoxide Ligand
;
_journal_name_full 'Inorganic Chemistry'
_journal_page_first 571
_journal_page_last 576
_journal_paper_doi 10.1021/ic0106773
_journal_volume 41
_journal_year 2002
_chemical_formula_sum 'C39 H84 Co1.5 Ga3 O6'
_chemical_formula_weight 946.62
_chemical_name_systematic
;
   ?
;
_space_group_IT_number 2
_symmetry_cell_setting triclinic
_symmetry_space_group_name_Hall '-P 1'
_symmetry_space_group_name_H-M 'P -1'
_atom_sites_solution_hydrogens geom
_atom_sites_solution_primary direct
_atom_sites_solution_secondary difmap
_audit_creation_method SHELXL
_cell_angle_alpha 80.19(3)
_cell_angle_beta 81.19(3)
_cell_angle_gamma 76.36(3)
_cell_formula_units_Z 2
_cell_length_a 10.889(2)
_cell_length_b 11.073(2)
_cell_length_c 21.950(4)
_cell_measurement_temperature 293(2)
_cell_volume 2516.6(9)
_computing_structure_refinement 'SHELXL-93 (Sheldrick, 1993)'
_computing_structure_solution 'SHELXS-86 (Sheldrick, 1990)'
_diffrn_ambient_temperature 293(2)
_diffrn_radiation_monochromator graphite
_diffrn_radiation_source 'fine-focus sealed tube'
_diffrn_radiation_type MoK\a
_diffrn_radiation_wavelength 0.71073
_diffrn_reflns_av_R_equivalents 0.0960
_diffrn_reflns_av_sigmaI/netI 0.0843
_diffrn_reflns_limit_h_max 12
_diffrn_reflns_limit_h_min -12
_diffrn_reflns_limit_k_max 12
_diffrn_reflns_limit_k_min -12
_diffrn_reflns_limit_l_max 24
_diffrn_reflns_limit_l_min -19
_diffrn_reflns_number 11547
_diffrn_reflns_theta_max 23.36
_diffrn_reflns_theta_min 0.95
_exptl_absorpt_coefficient_mu 2.107
_exptl_crystal_density_diffrn 1.249
_exptl_crystal_F_000 999
_refine_diff_density_max 1.146
_refine_diff_density_min -0.943
_refine_diff_density_rms 0.119
_refine_ls_extinction_method none
_refine_ls_goodness_of_fit_all 0.949
_refine_ls_goodness_of_fit_obs 1.073
_refine_ls_matrix_type full
_refine_ls_number_parameters 475
_refine_ls_number_reflns 7192
_refine_ls_number_restraints 0
_refine_ls_restrained_S_all 0.962
_refine_ls_restrained_S_obs 1.073
_refine_ls_R_factor_all 0.0760
_refine_ls_R_factor_obs 0.0609
_refine_ls_shift/esd_max -0.210
_refine_ls_shift/esd_mean 0.013
_refine_ls_structure_factor_coef Fsqd
_refine_ls_weighting_details 'w=1/[\s^2^(Fo^2^)+(0.0963P)^2^+0.0000P] where P=(Fo^2^+2Fc^2^)/3'
_refine_ls_weighting_scheme calc
_refine_ls_wR_factor_all 0.1575
_refine_ls_wR_factor_obs 0.1477
_reflns_number_observed 5191
_reflns_number_total 7193
_reflns_observed_criterion >2sigma(I)
_cod_data_source_file ic0106773_1.cif
_cod_data_source_block pp
_cod_depositor_comments
;
The following automatic conversions were performed:

'_refine_ls_weighting_scheme' value 'calc
w=1/[\s^2^(Fo^2^)+(0.0963P)^2^+0.0000P] where P=(Fo^2^+2Fc^2^)/3' was
changed to 'calc'. New tag '_refine_ls_weighting_details' was
created. The value of the new tag was set to
'w=1/[\s^2^(Fo^2^)+(0.0963P)^2^+0.0000P] where P=(Fo^2^+2Fc^2^)/3'.

Automatic conversion script
Id: cif_fix_values 3143 2015-03-26 13:38:13Z robertas 
;
_cod_original_formula_sum 'C39 H84 Co1.50 Ga3 O6'
_cod_database_code 4317481

loop_
_symmetry_equiv_pos_as_xyz
'x, y, z'
'-x, -y, -z'

loop_
_atom_site_aniso_label
_atom_site_aniso_U_11
_atom_site_aniso_U_22
_atom_site_aniso_U_33
_atom_site_aniso_U_23
_atom_site_aniso_U_13
_atom_site_aniso_U_12
Ga1 0.0456(3) 0.0402(4) 0.0538(4) -0.0181(3) -0.0008(3) 0.0070(3)
Ga2 0.0470(4) 0.0428(4) 0.0649(4) -0.0247(3) -0.0121(3) 0.0110(3)
Co1 0.0380(4) 0.0434(4) 0.0689(5) -0.0266(4) -0.0068(4) 0.0058(3)
O1 0.039(2) 0.046(2) 0.077(3) -0.026(2) -0.001(2) 0.001(2)
O5 0.040(2) 0.042(2) 0.089(3) -0.030(2) -0.010(2) 0.006(2)
O6 0.033(2) 0.052(2) 0.075(3) -0.031(2) -0.002(2) 0.006(2)
O10 0.041(2) 0.041(2) 0.078(3) -0.027(2) -0.013(2) 0.011(2)
C2 0.044(4) 0.074(5) 0.172(8) -0.070(5) -0.010(4) 0.001(3)
C3 0.044(3) 0.064(4) 0.098(5) -0.042(4) 0.001(3) -0.009(3)
C4 0.052(4) 0.067(5) 0.186(9) -0.056(5) -0.033(5) 0.003(3)
C7 0.043(3) 0.059(4) 0.086(5) -0.034(3) 0.000(3) 0.000(3)
C8 0.043(3) 0.054(3) 0.065(4) -0.016(3) -0.014(3) -0.004(3)
C9 0.045(3) 0.046(3) 0.075(4) -0.020(3) -0.015(3) 0.001(3)
C11 0.069(4) 0.107(6) 0.053(4) -0.028(4) 0.008(3) -0.006(4)
C12 0.113(6) 0.134(8) 0.065(5) 0.015(5) 0.006(5) -0.006(6)
C13 0.164(9) 0.174(10) 0.081(6) -0.070(7) -0.005(6) -0.035(8)
C14 0.071(5) 0.206(12) 0.091(6) -0.028(7) 0.021(5) -0.001(6)
C15 0.093(5) 0.038(4) 0.102(6) -0.018(4) -0.016(5) 0.023(4)
C21 0.099(5) 0.054(4) 0.081(5) -0.003(4) -0.036(4) -0.006(4)
C22 0.278(15) 0.108(8) 0.076(6) 0.002(6) 0.006(8) -0.032(9)
C23 0.368(21) 0.082(7) 0.154(10) 0.027(7) -0.127(13) -0.090(10)
C24 0.107(8) 0.245(15) 0.167(11) 0.076(11) -0.066(8) 0.019(9)
C25 0.080(5) 0.076(5) 0.084(5) -0.046(4) -0.006(4) 0.012(4)
C26 0.259(15) 0.154(11) 0.075(7) -0.003(7) 0.054(8) 0.036(10)
C27 0.072(7) 0.435(27) 0.163(12) -0.055(15) 0.020(7) 0.025(11)
C28 0.324(20) 0.198(14) 0.125(9) -0.106(10) 0.049(11) -0.099(14)
C31 0.052(4) 0.094(6) 0.204(10) -0.075(6) -0.008(5) -0.010(4)
C32 0.146(9) 0.121(9) 0.139(9) 0.003(7) 0.037(7) -0.026(7)
C81 0.098(5) 0.076(5) 0.064(4) -0.016(4) -0.025(4) 0.002(4)
C82 0.062(4) 0.077(5) 0.117(6) -0.029(4) -0.027(4) -0.011(4)
Ga1A 0.0431(4) 0.0449(4) 0.0563(4) -0.0058(3) -0.0056(3) 0.0033(3)
Co1A 0.0395(6) 0.0382(6) 0.0790(8) -0.0010(5) -0.0079(5) -0.0008(5)
O1A 0.045(2) 0.045(2) 0.078(3) 0.001(2) -0.009(2) -0.007(2)
O5A 0.046(2) 0.041(2) 0.082(3) 0.001(2) -0.007(2) -0.007(2)
C2A 0.050(3) 0.051(4) 0.091(5) -0.007(3) -0.004(3) -0.010(3)
C3A 0.056(3) 0.042(3) 0.073(4) 0.000(3) 0.002(3) -0.012(3)
C4A 0.053(3) 0.051(4) 0.087(5) -0.008(3) 0.000(3) -0.001(3)
C11A 0.063(4) 0.060(4) 0.092(5) -0.031(4) 0.004(4) 0.003(3)
C12A 0.140(8) 0.138(9) 0.073(6) -0.036(5) 0.008(6) -0.001(7)
C13A 0.254(14) 0.089(7) 0.105(8) -0.030(6) 0.017(8) 0.046(8)
C14A 0.133(9) 0.243(15) 0.158(10) -0.100(10) 0.078(8) -0.075(10)
C15A 0.076(4) 0.058(4) 0.069(4) -0.005(3) -0.026(4) -0.001(3)
C16A 0.148(8) 0.097(7) 0.088(6) 0.019(5) -0.028(6) 0.000(6)
C17A 0.251(13) 0.113(8) 0.056(5) -0.019(5) -0.028(7) 0.033(8)
C18A 0.151(9) 0.294(17) 0.125(9) 0.047(10) -0.081(8) -0.119(11)
C31A 0.064(4) 0.051(4) 0.177(9) -0.006(5) -0.007(5) -0.015(4)
C32A 0.099(5) 0.081(5) 0.081(5) 0.005(4) 0.009(4) -0.013(4)
C16 0.141(24) 0.223(40) 0.267(57) 0.154(37) -0.125(32) 0.004(23)
C17 0.475(95) 0.105(24) 0.138(34) 0.039(23) -0.117(47) -0.136(41)
C18 0.204(31) 0.074(15) 0.092(16) 0.036(12) 0.023(17) 0.017(16)
C161 0.258(51) 0.139(25) 0.151(32) 0.052(20) -0.151(35) -0.089(28)
C171 0.249(34) 0.042(13) 0.128(26) 0.000(13) 0.043(22) 0.032(19)
C181 0.168(24) 0.112(23) 0.147(27) 0.068(20) -0.009(19) -0.016(19)

loop_
_atom_site_label
_atom_site_type_symbol
_atom_site_fract_x
_atom_site_fract_y
_atom_site_fract_z
_atom_site_U_iso_or_equiv
_atom_site_thermal_displace_type
_atom_site_occupancy
_atom_site_calc_flag
_atom_site_refinement_flags
_atom_site_disorder_group
Ga1 Ga 0.14491(5) 0.75980(5) 0.37418(3) 0.0484(2) Uani 1 d . .
Ga2 Ga 0.49610(6) 0.29940(6) 0.31055(3) 0.0524(2) Uani 1 d . .
Co1 Co 0.32485(6) 0.54079(7) 0.33045(4) 0.0502(2) Uani 1 d . .
O1 O 0.3274(3) 0.6902(3) 0.3620(2) 0.0541(10) Uani 1 d . .
O5 O 0.5018(3) 0.4612(3) 0.3313(2) 0.0568(10) Uani 1 d . .
O6 O 0.1454(3) 0.6134(4) 0.3371(2) 0.0538(10) Uani 1 d . .
O10 O 0.3194(3) 0.3849(3) 0.3056(2) 0.0538(10) Uani 1 d . .
C2 C 0.4356(6) 0.7083(7) 0.3851(4) 0.093(3) Uani 1 d . .
H2A H 0.4280(6) 0.6818(7) 0.4298(4) 0.111 Uiso 1 d R .
H2B H 0.4336(6) 0.7976(7) 0.3784(4) 0.111 Uiso 1 d R .
C3 C 0.5596(5) 0.6444(6) 0.3583(3) 0.066(2) Uani 1 d . .
C4 C 0.5880(6) 0.5078(7) 0.3573(5) 0.097(3) Uani 1 d . .
H4A H 0.6714(6) 0.4845(7) 0.3342(5) 0.117 Uiso 1 d R .
H4B H 0.5932(6) 0.4661(7) 0.3998(5) 0.117 Uiso 1 d R .
C7 C 0.0533(5) 0.5492(6) 0.3289(3) 0.063(2) Uani 1 d . .
H7A H -0.0210(5) 0.6104(6) 0.3160(3) 0.075 Uiso 1 d R .
H7B H 0.0275(5) 0.5032(6) 0.3687(3) 0.075 Uiso 1 d R .
C8 C 0.0973(5) 0.4581(5) 0.2815(3) 0.0532(14) Uani 1 d . .
C9 C 0.2055(5) 0.3469(5) 0.3025(3) 0.0552(15) Uani 1 d . .
H9A H 0.1775(5) 0.3055(5) 0.3431(3) 0.066 Uiso 1 d R .
H9B H 0.2226(5) 0.2864(5) 0.2734(3) 0.066 Uiso 1 d R .
C11 C 0.0873(6) 0.7340(8) 0.4647(3) 0.078(2) Uani 1 d . .
C12 C 0.1437(8) 0.5998(9) 0.4925(4) 0.113(3) Uani 1 d . .
H12A H 0.1149(8) 0.5419(9) 0.4730(4) 0.170 Uiso 1 d R .
H12B H 0.1169(8) 0.5881(9) 0.5364(4) 0.170 Uiso 1 d R .
H12C H 0.2349(8) 0.5849(9) 0.4855(4) 0.170 Uiso 1 d R .
C13 C 0.1293(10) 0.8282(11) 0.4954(4) 0.135(4) Uani 1 d . .
H13A H 0.0922(10) 0.9117(11) 0.4775(4) 0.202 Uiso 1 d R .
H13B H 0.2203(10) 0.8155(11) 0.4887(4) 0.202 Uiso 1 d R .
H13C H 0.1017(10) 0.8170(11) 0.5393(4) 0.202 Uiso 1 d R .
C14 C -0.0583(7) 0.7559(11) 0.4751(4) 0.130(4) Uani 1 d . .
H14A H -0.0942(7) 0.8405(11) 0.4581(4) 0.195 Uiso 1 d R .
H14B H -0.0864(7) 0.7428(11) 0.5188(4) 0.195 Uiso 1 d R .
H14C H -0.0855(7) 0.6984(11) 0.4546(4) 0.195 Uiso 1 d R .
C15 C 0.0991(7) 0.9095(6) 0.3119(4) 0.083(2) Uani 1 d . .
C21 C 0.5056(7) 0.1711(6) 0.3872(3) 0.078(2) Uani 1 d . .
C22 C 0.4325(13) 0.2319(10) 0.4428(4) 0.160(5) Uani 1 d . .
H22A H 0.4664(13) 0.3021(10) 0.4471(4) 0.240 Uiso 1 d R .
H22B H 0.4406(13) 0.1717(10) 0.4798(4) 0.240 Uiso 1 d R .
H22C H 0.3443(13) 0.2601(10) 0.4367(4) 0.240 Uiso 1 d R .
C23 C 0.4551(14) 0.0663(9) 0.3793(5) 0.189(7) Uani 1 d . .
H23A H 0.5002(14) 0.0314(9) 0.3430(5) 0.284 Uiso 1 d R .
H23B H 0.3663(14) 0.0943(9) 0.3742(5) 0.284 Uiso 1 d R .
H23C H 0.4651(14) 0.0034(9) 0.4152(5) 0.284 Uiso 1 d R .
C24 C 0.6418(9) 0.1264(13) 0.3997(6) 0.190(7) Uani 1 d . .
H24A H 0.6746(9) 0.1961(13) 0.4057(6) 0.285 Uiso 1 d R .
H24B H 0.6911(9) 0.0891(13) 0.3648(6) 0.285 Uiso 1 d R .
H24C H 0.6468(9) 0.0652(13) 0.4364(6) 0.285 Uiso 1 d R .
C25 C 0.5798(7) 0.2836(7) 0.2250(4) 0.081(2) Uani 1 d . .
C26 C 0.5359(13) 0.4014(12) 0.1807(4) 0.186(6) Uani 1 d . .
H26A H 0.5587(13) 0.4714(12) 0.1932(4) 0.279 Uiso 1 d R .
H26B H 0.4451(13) 0.4171(12) 0.1814(4) 0.279 Uiso 1 d R .
H26C H 0.5757(13) 0.3903(12) 0.1393(4) 0.279 Uiso 1 d R .
C27 C 0.7183(9) 0.2529(17) 0.2224(6) 0.239(9) Uani 1 d . .
H27A H 0.7468(9) 0.3162(17) 0.2380(6) 0.359 Uiso 1 d R .
H27B H 0.7538(9) 0.2491(17) 0.1798(6) 0.359 Uiso 1 d R .
H27C H 0.7454(9) 0.1730(17) 0.2469(6) 0.359 Uiso 1 d R .
C28 C 0.5437(15) 0.1866(13) 0.2005(6) 0.207(7) Uani 1 d . .
H28A H 0.4526(15) 0.2036(13) 0.2026(6) 0.310 Uiso 1 d R .
H28B H 0.5732(15) 0.1065(13) 0.2243(6) 0.310 Uiso 1 d R .
H28C H 0.5806(15) 0.1856(13) 0.1579(6) 0.310 Uiso 1 d R .
C31 C 0.6653(6) 0.6828(8) 0.3830(5) 0.112(3) Uani 1 d . .
H31A H 0.7461(6) 0.6421(8) 0.3637(5) 0.167 Uiso 1 d R .
H31B H 0.6607(6) 0.6585(8) 0.4273(5) 0.167 Uiso 1 d R .
H31C H 0.6560(6) 0.7721(8) 0.3736(5) 0.167 Uiso 1 d R .
C32 C 0.5682(9) 0.7056(9) 0.2865(5) 0.144(4) Uani 1 d . .
H32A H 0.6479(9) 0.6680(9) 0.2649(5) 0.216 Uiso 1 d R .
H32B H 0.5622(9) 0.7943(9) 0.2835(5) 0.216 Uiso 1 d R .
H32C H 0.4995(9) 0.6912(9) 0.2680(5) 0.216 Uiso 1 d R .
C81 C 0.1399(7) 0.5258(7) 0.2181(3) 0.080(2) Uani 1 d . .
H81A H 0.1685(7) 0.4665(7) 0.1890(3) 0.120 Uiso 1 d R .
H81B H 0.2082(7) 0.5643(7) 0.2217(3) 0.120 Uiso 1 d R .
H81C H 0.0698(7) 0.5891(7) 0.2036(3) 0.120 Uiso 1 d R .
C82 C -0.0154(6) 0.4015(7) 0.2768(4) 0.082(2) Uani 1 d . .
H82A H -0.0426(6) 0.3597(7) 0.3168(4) 0.124 Uiso 1 d R .
H82B H 0.0097(6) 0.3423(7) 0.2476(4) 0.124 Uiso 1 d R .
H82C H -0.0843(6) 0.4671(7) 0.2628(4) 0.124 Uiso 1 d R .
Ga1A Ga 0.75286(5) 0.83705(6) 0.01216(3) 0.0504(2) Uani 1 d . .
Co1A Co 0.5000 1.0000 0.0000 0.0543(3) Uani 1 d S .
O1A O 0.6738(3) 1.0146(3) -0.0048(2) 0.0576(10) Uani 1 d . .
O5A O 0.4238(3) 1.1752(3) -0.0155(2) 0.0579(10) Uani 1 d . .
C2A C 0.7075(5) 1.1295(5) -0.0038(3) 0.065(2) Uani 1 d . .
H2AA H 0.7961(5) 1.1229(5) -0.0207(3) 0.078 Uiso 1 d R .
H2AB H 0.6996(5) 1.1438(5) 0.0392(3) 0.078 Uiso 1 d R .
C3A C 0.6286(5) 1.2414(5) -0.0397(3) 0.059(2) Uani 1 d . .
C4A C 0.4874(5) 1.2695(6) -0.0140(3) 0.066(2) Uani 1 d . .
H4AA H 0.4803(5) 1.2848(6) 0.0288(3) 0.080 Uiso 1 d R .
H4AB H 0.4452(5) 1.3461(6) -0.0377(3) 0.080 Uiso 1 d R .
C11A C 0.8504(6) 0.7800(6) -0.0652(4) 0.073(2) Uani 1 d . .
C12A C 0.7692(9) 0.8121(10) -0.1173(4) 0.122(3) Uani 1 d . .
H12D H 0.7385(9) 0.9014(10) -0.1248(4) 0.183 Uiso 1 d R .
H12E H 0.6984(9) 0.7718(10) -0.1062(4) 0.183 Uiso 1 d R .
H12F H 0.8187(9) 0.7837(10) -0.1543(4) 0.183 Uiso 1 d R .
C13A C 0.8959(12) 0.6430(9) -0.0563(5) 0.166(5) Uani 1 d . .
H13D H 0.9500(12) 0.6191(9) -0.0237(5) 0.249 Uiso 1 d R .
H13E H 0.9431(12) 0.6171(9) -0.0943(5) 0.249 Uiso 1 d R .
H13F H 0.8246(12) 0.6034(9) -0.0452(5) 0.249 Uiso 1 d R .
C14A C 0.9599(10) 0.8443(13) -0.0844(5) 0.174(6) Uani 1 d . .
H14D H 0.9283(10) 0.9335(13) -0.0903(5) 0.261 Uiso 1 d R .
H14E H 1.0057(10) 0.8184(13) -0.1226(5) 0.261 Uiso 1 d R .
H14F H 1.0157(10) 0.8221(13) -0.0525(5) 0.261 Uiso 1 d R .
C15A C 0.8051(6) 0.7977(6) 0.0962(3) 0.068(2) Uani 1 d . .
C16A C 0.8026(9) 0.6612(8) 0.1226(4) 0.118(3) Uani 1 d . .
H16A H 0.7183(9) 0.6480(8) 0.1235(4) 0.176 Uiso 1 d R .
H16B H 0.8263(9) 0.6436(8) 0.1641(4) 0.176 Uiso 1 d R .
H16C H 0.8614(9) 0.6065(8) 0.0968(4) 0.176 Uiso 1 d R .
C17A C 0.7139(11) 0.8779(9) 0.1396(4) 0.150(5) Uani 1 d . .
H17A H 0.6302(11) 0.8624(9) 0.1415(4) 0.225 Uiso 1 d R .
H17B H 0.7125(11) 0.9648(9) 0.1244(4) 0.225 Uiso 1 d R .
H17C H 0.7408(11) 0.8579(9) 0.1804(4) 0.225 Uiso 1 d R .
C18A C 0.9346(10) 0.8216(13) 0.0960(5) 0.180(6) Uani 1 d . .
H18A H 0.9945(10) 0.7705(13) 0.0689(5) 0.270 Uiso 1 d R .
H18B H 0.9591(10) 0.8010(13) 0.1374(5) 0.270 Uiso 1 d R .
H18C H 0.9337(10) 0.9085(13) 0.0813(5) 0.270 Uiso 1 d R .
C31A C 0.6792(6) 1.3578(6) -0.0366(4) 0.099(3) Uani 1 d . .
H31D H 0.6301(6) 1.4298(6) -0.0596(4) 0.148 Uiso 1 d R .
H31E H 0.7668(6) 1.3458(6) -0.0542(4) 0.148 Uiso 1 d R .
H31F H 0.6723(6) 1.3706(6) 0.0061(4) 0.148 Uiso 1 d R .
C32A C 0.6422(7) 1.2228(7) -0.1077(3) 0.092(2) Uani 1 d . .
H32D H 0.5911(7) 1.2939(7) -0.1304(3) 0.138 Uiso 1 d R .
H32E H 0.6143(7) 1.1482(7) -0.1106(3) 0.138 Uiso 1 d R .
H32F H 0.7298(7) 1.2146(7) -0.1250(3) 0.138 Uiso 1 d R .
C16 C -0.0392(40) 0.9090(43) 0.3036(24) 0.230(30) Uani 0.50 d P 1
H16D H -0.0399(40) 0.8278(43) 0.2939(24) 0.345 Uiso 0.50 d PR 1
H16E H -0.0656(40) 0.9720(43) 0.2695(24) 0.345 Uiso 0.50 d PR 1
H16F H -0.0965(40) 0.9251(43) 0.3405(24) 0.345 Uiso 0.50 d PR 1
C17 C 0.1066(60) 1.0280(35) 0.3254(20) 0.225(32) Uani 0.50 d P 1
H17D H 0.0640(60) 1.0484(35) 0.3651(20) 0.337 Uiso 0.50 d PR 1
H17E H 0.0732(60) 1.0919(35) 0.2931(20) 0.337 Uiso 0.50 d PR 1
H17F H 0.1961(60) 1.0232(35) 0.3242(20) 0.337 Uiso 0.50 d PR 1
C18 C 0.1685(32) 0.8774(21) 0.2500(11) 0.141(11) Uani 0.50 d P 1
H18D H 0.1501(32) 0.8002(21) 0.2434(11) 0.212 Uiso 0.50 d PR 1
H18E H 0.2587(32) 0.8675(21) 0.2489(11) 0.212 Uiso 0.50 d PR 1
H18F H 0.1380(32) 0.9431(21) 0.2178(11) 0.212 Uiso 0.50 d PR 1
C161 C -0.0051(47) 0.9082(35) 0.2749(20) 0.170(23) Uani 0.50 d P 2
H16G H -0.0818(47) 0.8931(35) 0.3000(20) 0.254 Uiso 0.50 d PR 2
H16H H 0.0278(47) 0.8426(35) 0.2495(20) 0.254 Uiso 0.50 d PR 2
H16I H -0.0232(47) 0.9876(35) 0.2488(20) 0.254 Uiso 0.50 d PR 2
C171 C 0.0549(46) 1.0193(26) 0.3484(17) 0.159(18) Uani 0.50 d P 2
H17G H 0.1176(46) 1.0204(26) 0.3746(17) 0.239 Uiso 0.50 d PR 2
H17H H -0.0241(46) 1.0127(26) 0.3737(17) 0.239 Uiso 0.50 d PR 2
H17I H 0.0425(46) 1.0953(26) 0.3195(17) 0.239 Uiso 0.50 d PR 2
C181 C 0.2166(28) 0.9479(29) 0.2734(16) 0.156(11) Uani 0.50 d P 2
H18G H 0.2781(28) 0.9553(29) 0.2988(16) 0.235 Uiso 0.50 d PR 2
H18H H 0.1933(28) 1.0255(29) 0.2465(16) 0.235 Uiso 0.50 d PR 2
H18I H 0.2525(28) 0.8815(29) 0.2488(16) 0.235 Uiso 0.50 d PR 2

loop_
_atom_type_symbol
_atom_type_description
_atom_type_scat_dispersion_real
_atom_type_scat_dispersion_imag
_atom_type_scat_source
C C 0.0033 0.0016 'International Tables Vol C Tables 4.2.6.8 and 6.1.1.4'
H H 0.0000 0.0000 'International Tables Vol C Tables 4.2.6.8 and 6.1.1.4'
O O 0.0106 0.0060 'International Tables Vol C Tables 4.2.6.8 and 6.1.1.4'
Co Co 0.3494 0.9721 'International Tables Vol C Tables 4.2.6.8 and 6.1.1.4'
Ga Ga 0.2307 1.6083 'International Tables Vol C Tables 4.2.6.8 and 6.1.1.4'

loop_
_geom_angle_atom_site_label_1
_geom_angle_atom_site_label_2
_geom_angle_atom_site_label_3
_geom_angle
_geom_angle_site_symmetry_1
_geom_angle_site_symmetry_3
_geom_angle_publ_flag
O6 Ga1 O1 80.08(15) . . ?
O6 Ga1 C15 107.9(3) . . ?
O1 Ga1 C15 110.2(3) . . ?
O6 Ga1 C11 110.6(3) . . ?
O1 Ga1 C11 108.0(2) . . ?
C15 Ga1 C11 129.2(3) . . ?
O6 Ga1 Co1 40.29(10) . . ?
O1 Ga1 Co1 39.90(11) . . ?
C15 Ga1 Co1 117.5(2) . . ?
C11 Ga1 Co1 113.3(2) . . ?
O5 Ga2 O10 80.31(15) . . ?
O5 Ga2 C25 109.4(3) . . ?
O10 Ga2 C25 108.1(2) . . ?
O5 Ga2 C21 109.9(2) . . ?
O10 Ga2 C21 108.8(3) . . ?
C25 Ga2 C21 129.4(3) . . ?
O5 Ga2 Co1 40.32(10) . . ?
O10 Ga2 Co1 40.07(11) . . ?
C25 Ga2 Co1 116.7(2) . . ?
C21 Ga2 Co1 113.8(2) . . ?
O1 Co1 O10 175.4(2) . . ?
O1 Co1 O5 98.5(2) . . ?
O10 Co1 O5 81.55(15) . . ?
O1 Co1 O6 81.4(2) . . ?
O10 Co1 O6 98.2(2) . . ?
O5 Co1 O6 175.0(2) . . ?
O1 Co1 Ga2 138.74(11) . . ?
O10 Co1 Ga2 40.87(10) . . ?
O5 Co1 Ga2 40.75(11) . . ?
O6 Co1 Ga2 138.47(12) . . ?
O1 Co1 Ga1 40.95(10) . . ?
O10 Co1 Ga1 138.14(11) . . ?
O5 Co1 Ga1 138.79(11) . . ?
O6 Co1 Ga1 40.56(11) . . ?
Ga2 Co1 Ga1 169.37(4) . . ?
C2 O1 Co1 122.9(3) . . ?
C2 O1 Ga1 135.2(3) . . ?
Co1 O1 Ga1 99.2(2) . . ?
C4 O5 Co1 123.6(3) . . ?
C4 O5 Ga2 135.2(3) . . ?
Co1 O5 Ga2 98.9(2) . . ?
C7 O6 Co1 123.4(3) . . ?
C7 O6 Ga1 135.8(3) . . ?
Co1 O6 Ga1 99.2(2) . . ?
C9 O10 Co1 124.0(3) . . ?
C9 O10 Ga2 135.0(3) . . ?
Co1 O10 Ga2 99.1(2) . . ?
O1 C2 C3 116.9(6) . . ?
C2 C3 C4 120.5(6) . . ?
C2 C3 C31 110.6(6) . . ?
C4 C3 C31 110.9(5) . . ?
C2 C3 C32 104.0(6) . . ?
C4 C3 C32 105.2(7) . . ?
C31 C3 C32 103.9(7) . . ?
O5 C4 C3 116.5(5) . . ?
O6 C7 C8 114.4(5) . . ?
C7 C8 C82 107.3(5) . . ?
C7 C8 C81 110.7(5) . . ?
C82 C8 C81 109.8(5) . . ?
C7 C8 C9 112.3(5) . . ?
C82 C8 C9 106.5(5) . . ?
C81 C8 C9 110.0(5) . . ?
O10 C9 C8 112.8(4) . . ?
C13 C11 C12 110.8(8) . . ?
C13 C11 C14 109.1(7) . . ?
C12 C11 C14 109.1(7) . . ?
C13 C11 Ga1 108.7(6) . . ?
C12 C11 Ga1 109.8(5) . . ?
C14 C11 Ga1 109.4(5) . . ?
C171 C15 C161 107.9(28) . . ?
C17 C15 C18 114.5(21) . . ?
C17 C15 C16 110.4(31) . . ?
C18 C15 C16 101.3(24) . . ?
C171 C15 C181 98.8(22) . . ?
C161 C15 C181 114.7(22) . . ?
C17 C15 Ga1 118.7(17) . . ?
C171 C15 Ga1 105.7(14) . . ?
C161 C15 Ga1 115.7(15) . . ?
C18 C15 Ga1 107.1(9) . . ?
C16 C15 Ga1 102.9(15) . . ?
C181 C15 Ga1 112.0(10) . . ?
C23 C21 C24 109.8(9) . . ?
C23 C21 C22 110.5(9) . . ?
C24 C21 C22 107.4(8) . . ?
C23 C21 Ga2 110.7(6) . . ?
C24 C21 Ga2 109.1(6) . . ?
C22 C21 Ga2 109.4(5) . . ?
C28 C25 C27 107.4(10) . . ?
C28 C25 C26 104.3(10) . . ?
C27 C25 C26 110.8(10) . . ?
C28 C25 Ga2 111.1(7) . . ?
C27 C25 Ga2 111.8(7) . . ?
C26 C25 Ga2 111.1(5) . . ?
O1A Ga1A O5A 80.4(2) . 2_675 ?
O1A Ga1A C15A 110.1(2) . . ?
O5A Ga1A C15A 110.0(2) 2_675 . ?
O1A Ga1A C11A 109.2(2) . . ?
O5A Ga1A C11A 109.5(2) 2_675 . ?
C15A Ga1A C11A 127.6(3) . . ?
O1A Ga1A Co1A 40.33(10) . . ?
O5A Ga1A Co1A 40.12(11) 2_675 . ?
C15A Ga1A Co1A 116.1(2) . . ?
C11A Ga1A Co1A 116.3(2) . . ?
O5A Co1A O5A 180.0 2_675 . ?
O5A Co1A O1A 82.0(2) 2_675 . ?
O5A Co1A O1A 98.0(2) . . ?
O5A Co1A O1A 98.0(2) 2_675 2_675 ?
O5A Co1A O1A 82.0(2) . 2_675 ?
O1A Co1A O1A 180.0 . 2_675 ?
O5A Co1A Ga1A 40.99(11) 2_675 . ?
O5A Co1A Ga1A 139.01(11) . . ?
O1A Co1A Ga1A 40.98(11) . . ?
O1A Co1A Ga1A 139.02(11) 2_675 . ?
O5A Co1A Ga1A 139.01(11) 2_675 2_675 ?
O5A Co1A Ga1A 40.99(11) . 2_675 ?
O1A Co1A Ga1A 139.02(11) . 2_675 ?
O1A Co1A Ga1A 40.98(11) 2_675 2_675 ?
Ga1A Co1A Ga1A 180.0 . 2_675 ?
C2A O1A Co1A 122.5(3) . . ?
C2A O1A Ga1A 136.5(3) . . ?
Co1A O1A Ga1A 98.7(2) . . ?
C4A O5A Co1A 123.4(3) . . ?
C4A O5A Ga1A 136.2(3) . 2_675 ?
Co1A O5A Ga1A 98.9(2) . 2_675 ?
O1A C2A C3A 114.5(5) . . ?
C2A C3A C32A 109.7(6) . . ?
C2A C3A C31A 108.6(5) . . ?
C32A C3A C31A 108.1(6) . . ?
C2A C3A C4A 114.0(5) . . ?
C32A C3A C4A 109.6(6) . . ?
C31A C3A C4A 106.7(5) . . ?
O5A C4A C3A 114.9(5) . . ?
C13A C11A C12A 107.2(7) . . ?
C13A C11A C14A 110.7(8) . . ?
C12A C11A C14A 107.7(8) . . ?
C13A C11A Ga1A 110.6(6) . . ?
C12A C11A Ga1A 111.0(5) . . ?
C14A C11A Ga1A 109.6(5) . . ?
C18A C15A C17A 107.9(8) . . ?
C18A C15A C16A 110.3(7) . . ?
C17A C15A C16A 106.8(7) . . ?
C18A C15A Ga1A 111.0(6) . . ?
C17A C15A Ga1A 110.6(5) . . ?
C16A C15A Ga1A 110.2(5) . . ?

loop_
_geom_bond_atom_site_label_1
_geom_bond_atom_site_label_2
_geom_bond_distance
_geom_bond_site_symmetry_2
_geom_bond_publ_flag
Ga1 O6 1.933(4) . ?
Ga1 O1 1.949(3) . ?
Ga1 C15 1.977(7) . ?
Ga1 C11 1.984(7) . ?
Ga1 Co1 2.9355(13) . ?
Ga2 O5 1.939(4) . ?
Ga2 O10 1.944(3) . ?
Ga2 C25 1.976(7) . ?
Ga2 C21 2.007(7) . ?
Ga2 Co1 2.9343(13) . ?
Co1 O1 1.907(4) . ?
Co1 O10 1.913(4) . ?
Co1 O5 1.922(3) . ?
Co1 O6 1.923(3) . ?
O1 C2 1.420(7) . ?
O5 C4 1.403(7) . ?
O6 C7 1.406(6) . ?
O10 C9 1.415(6) . ?
C2 C3 1.455(8) . ?
C3 C4 1.474(9) . ?
C3 C31 1.516(9) . ?
C3 C32 1.605(12) . ?
C7 C8 1.519(8) . ?
C8 C82 1.527(8) . ?
C8 C81 1.525(9) . ?
C8 C9 1.551(7) . ?
C11 C13 1.519(11) . ?
C11 C12 1.527(11) . ?
C11 C14 1.534(10) . ?
C15 C17 1.42(4) . ?
C15 C171 1.51(3) . ?
C15 C161 1.50(3) . ?
C15 C18 1.51(2) . ?
C15 C16 1.55(4) . ?
C15 C181 1.53(3) . ?
C21 C23 1.442(11) . ?
C21 C24 1.500(11) . ?
C21 C22 1.517(13) . ?
C25 C28 1.434(13) . ?
C25 C27 1.460(12) . ?
C25 C26 1.514(12) . ?
Ga1A O1A 1.948(4) . ?
Ga1A O5A 1.950(4) 2_675 ?
Ga1A C15A 1.962(6) . ?
Ga1A C11A 1.976(7) . ?
Ga1A Co1A 2.9370(11) . ?
Co1A O5A 1.916(4) 2_675 ?
Co1A O5A 1.916(4) . ?
Co1A O1A 1.923(3) . ?
Co1A O1A 1.923(3) 2_675 ?
Co1A Ga1A 2.9370(11) 2_675 ?
O1A C2A 1.409(7) . ?
O5A C4A 1.390(7) . ?
O5A Ga1A 1.950(4) 2_675 ?
C2A C3A 1.506(8) . ?
C3A C32A 1.522(10) . ?
C3A C31A 1.531(8) . ?
C3A C4A 1.532(8) . ?
C11A C13A 1.469(11) . ?
C11A C12A 1.496(10) . ?
C11A C14A 1.500(11) . ?
C15A C18A 1.494(10) . ?
C15A C17A 1.504(11) . ?
C15A C16A 1.529(10) . ?
